data_2211270
loop_
_publ_author_name
'Tong Bai'
'Yun-Fei Du'

_publ_section_title
;
 3-Benzyl-1-(3-nitrophenylsulfonyl)-1<i>H</i>-pyrazol-5-amine
;
_journal_coeditor_code AT2163
_journal_issue 12
_journal_name_full 'Acta Crystallographica Section E'
_journal_page_first o5901
_journal_page_last o5902
_journal_paper_doi 10.1107/S1600536806049622
_journal_volume 62
_journal_year 2006
_chemical_formula_iupac 'C16 H14 N4 O4 S'
_chemical_formula_moiety 'C16 H14 N4 O4 S'
_chemical_formula_sum 'C16 H14 N4 O4 S'
_chemical_formula_weight 358.37
_chemical_melting_point 433
_chemical_name_systematic
;
3-benzyl-1-(3-nitrophenylsulfonyl)-1H-pyrazol-5-amine
;
_space_group_IT_number 2
_symmetry_cell_setting triclinic
_symmetry_space_group_name_Hall '-P 1'
_symmetry_space_group_name_H-M 'P -1'
_atom_sites_solution_hydrogens geom
_atom_sites_solution_primary direct
_atom_sites_solution_secondary difmap
_cell_angle_alpha 95.273(7)
_cell_angle_beta 96.009(8)
_cell_angle_gamma 105.084(14)
_cell_formula_units_Z 2
_cell_length_a 6.1838(10)
_cell_length_b 8.4685(14)
_cell_length_c 16.608(2)
_cell_measurement_reflns_used 2211
_cell_measurement_temperature 293(2)
_cell_measurement_theta_max 27.8
_cell_measurement_theta_min 2.5
_cell_volume 828.7(2)
_computing_cell_refinement CrystalClear
_computing_data_collection 'CrystalClear (Molecular Structure Corporation & Rigaku, 1999)'
_computing_data_reduction CrystalClear
_computing_molecular_graphics 'SHELXTL (Bruker, 1997)'
_computing_publication_material 'CrystalStructure (Rigaku/MSC, 2005)'
_computing_structure_refinement 'SHELXL97 (Sheldrick, 1997)'
_computing_structure_solution 'SHELXS97 (Sheldrick, 1997)'
_diffrn_ambient_temperature 293(2)
_diffrn_detector_area_resol_mean 7.31
_diffrn_measured_fraction_theta_full 0.996
_diffrn_measured_fraction_theta_max 0.996
_diffrn_measurement_device_type 'Rigaku Saturn'
_diffrn_measurement_method \w
_diffrn_radiation_monochromator confocal
_diffrn_radiation_source 'rotataing anode'
_diffrn_radiation_type MoK\a
_diffrn_radiation_wavelength 0.71070
_diffrn_reflns_av_R_equivalents 0.0416
_diffrn_reflns_av_sigmaI/netI 0.0591
_diffrn_reflns_limit_h_max 7
_diffrn_reflns_limit_h_min -7
_diffrn_reflns_limit_k_max 10
_diffrn_reflns_limit_k_min -10
_diffrn_reflns_limit_l_max 19
_diffrn_reflns_limit_l_min -19
_diffrn_reflns_number 8136
_diffrn_reflns_theta_full 25.00
_diffrn_reflns_theta_max 25.00
_diffrn_reflns_theta_min 2.49
_diffrn_standards_decay_% 0
_diffrn_standards_number 0
_exptl_absorpt_coefficient_mu 0.225
_exptl_absorpt_correction_T_max 0.9606
_exptl_absorpt_correction_T_min 0.9479
_exptl_absorpt_correction_type multi-scan
_exptl_absorpt_process_details '(REQAB; Jacobson, 1998)'
_exptl_crystal_colour colourless
_exptl_crystal_density_diffrn 1.436
_exptl_crystal_density_method 'not measured'
_exptl_crystal_description prism
_exptl_crystal_F_000 372
_exptl_crystal_size_max 0.24
_exptl_crystal_size_mid 0.20
_exptl_crystal_size_min 0.18
_refine_diff_density_max 0.411
_refine_diff_density_min -0.793
_refine_ls_extinction_coef 0.079(18)
_refine_ls_extinction_expression Fc^*^=kFc[1+0.001xFc^2^\l^3^/sin(2\q)]^-1/4^
_refine_ls_extinction_method SHELXL97
_refine_ls_goodness_of_fit_ref 1.000
_refine_ls_hydrogen_treatment mixed
_refine_ls_matrix_type full
_refine_ls_number_parameters 254
_refine_ls_number_reflns 2901
_refine_ls_number_restraints 48
_refine_ls_restrained_S_all 1.021
_refine_ls_R_factor_all 0.0923
_refine_ls_R_factor_gt 0.0610
_refine_ls_shift/su_max 0.000
_refine_ls_shift/su_mean 0.000
_refine_ls_structure_factor_coef Fsqd
_refine_ls_weighting_details 'calc w=1/[\s^2^(Fo^2^)+(0.1676P)^2^] where P=(Fo^2^+2Fc^2^)/3'
_refine_ls_weighting_scheme calc
_refine_ls_wR_factor_gt 0.1650
_refine_ls_wR_factor_ref 0.2393
_reflns_number_gt 1859
_reflns_number_total 2901
_reflns_threshold_expression I>2\s(I)
_cod_data_source_file at2163.cif
_cod_data_source_block I
_cod_database_code 2211270
_cod_database_fobs_code 2211270

loop_
_symmetry_equiv_pos_as_xyz
'x, y, z'
'-x, -y, -z'

loop_
_atom_site_type_symbol
_atom_site_label
_atom_site_fract_x
_atom_site_fract_y
_atom_site_fract_z
_atom_site_U_iso_or_equiv
_atom_site_adp_type
_atom_site_calc_flag
_atom_site_refinement_flags
_atom_site_occupancy
_atom_site_disorder_assembly
_atom_site_disorder_group
S S1 0.14682(14) 0.51700(11) 0.36998(5) 0.0443(4) Uani d . 1 . .
C C1 0.0227(5) 0.7870(5) 0.42278(19) 0.0400(9) Uani d . 1 . .
C C2 0.1202(5) 0.9493(4) 0.4141(2) 0.0407(9) Uani d . 1 . .
H H2 0.0522 1.0352 0.4165 0.049 Uiso calc R 1 . .
C C3 0.3439(5) 0.9584(4) 0.40101(19) 0.0359(8) Uani d . 1 . .
C C4 0.5164(6) 1.1064(4) 0.3816(2) 0.0436(9) Uani d . 1 . .
H H4A 0.6653 1.1072 0.4070 0.052 Uiso calc R 1 . .
H H4B 0.4829 1.2062 0.4036 0.052 Uiso calc R 1 . .
C C5 0.5153(6) 1.1029(4) 0.2902(2) 0.0447(9) Uani d . 1 . .
C C6 0.6775(7) 1.0534(6) 0.2521(3) 0.0633(12) Uani d . 1 . .
H H6 0.7897 1.0212 0.2827 0.076 Uiso calc R 1 . .
C C7 0.6759(9) 1.0510(7) 0.1679(3) 0.0844(16) Uani d . 1 . .
H H7 0.7860 1.0168 0.1426 0.101 Uiso calc R 1 . .
C C8 0.5104(11) 1.0997(7) 0.1222(3) 0.0886(17) Uani d . 1 . .
H H8 0.5102 1.1005 0.0663 0.106 Uiso calc R 1 . .
C C9 0.3464(9) 1.1466(7) 0.1599(3) 0.0807(15) Uani d . 1 . .
H H9 0.2334 1.1779 0.1292 0.097 Uiso calc R 1 . .
C C10 0.3471(7) 1.1481(5) 0.2424(2) 0.0575(11) Uani d . 1 . .
H H10 0.2339 1.1796 0.2670 0.069 Uiso calc R 1 . .
C C11 0.0748(6) 0.5496(5) 0.2684(2) 0.0463(9) Uani d . 1 . .
C C12 0.2437(7) 0.6280(6) 0.2256(2) 0.0639(12) Uani d . 1 . .
H H12 0.3945 0.6540 0.2483 0.077 Uiso calc R 1 . .
C C13 0.1861(8) 0.6670(7) 0.1488(3) 0.0737(14) Uani d . 1 . .
H H13 0.2971 0.7194 0.1191 0.088 Uiso calc R 1 . .
C C14 -0.0356(8) 0.6272(6) 0.1177(2) 0.0676(12) Uani d D 1 A .
C C15 -0.2057(8) 0.5473(6) 0.1580(3) 0.0677(13) Uani d . 1 . .
H H15 -0.3557 0.5194 0.1341 0.081 Uiso calc R 1 . .
C C16 -0.1485(7) 0.5091(6) 0.2354(3) 0.0613(11) Uani d . 1 . .
H H16 -0.2605 0.4565 0.2647 0.074 Uiso calc R 1 . .
N N1 0.1927(4) 0.7052(3) 0.42026(16) 0.0379(7) Uani d . 1 . .
N N2 0.3940(4) 0.8177(4) 0.40335(16) 0.0384(7) Uani d . 1 . .
N N3 -0.1866(5) 0.7065(5) 0.4363(2) 0.0574(10) Uani d . 1 . .
O O1 0.3558(4) 0.4771(3) 0.37847(18) 0.0594(8) Uani d . 1 . .
O O2 -0.0468(4) 0.4154(3) 0.39761(16) 0.0538(8) Uani d . 1 . .
H H3A -0.214(9) 0.594(8) 0.439(3) 0.12(2) Uiso d . 1 . .
H H3B -0.286(8) 0.759(6) 0.431(3) 0.073(14) Uiso d . 1 . .
N N4 -0.0984(10) 0.6755(7) 0.0363(3) 0.0972(15) Uani d D 1 . .
O O3 0.0506(10) 0.7125(15) -0.0069(4) 0.120(3) Uani d PDU 0.837(19) A 1
O O4 -0.2984(10) 0.6685(15) 0.0169(5) 0.128(3) Uani d PDU 0.837(19) A 1
O O4' -0.263(5) 0.585(4) -0.0083(16) 0.123(9) Uani d PDU 0.163(19) A 2
O O3' 0.035(5) 0.790(4) 0.0110(16) 0.103(9) Uani d PDU 0.163(19) A 2

loop_
_atom_site_aniso_label
_atom_site_aniso_U_11
_atom_site_aniso_U_22
_atom_site_aniso_U_33
_atom_site_aniso_U_12
_atom_site_aniso_U_13
_atom_site_aniso_U_23
S1 0.0411(6) 0.0380(6) 0.0533(7) 0.0134(4) -0.0036(4) 0.0067(4)
C1 0.0326(17) 0.053(2) 0.0377(18) 0.0189(16) 0.0009(14) 0.0078(16)
C2 0.0427(19) 0.040(2) 0.0435(19) 0.0217(16) -0.0018(15) 0.0020(15)
C3 0.0386(18) 0.0376(19) 0.0328(17) 0.0157(15) -0.0027(14) 0.0032(14)
C4 0.0393(19) 0.042(2) 0.047(2) 0.0076(16) 0.0007(15) 0.0063(16)
C5 0.045(2) 0.043(2) 0.045(2) 0.0108(17) 0.0040(16) 0.0075(17)
C6 0.058(3) 0.074(3) 0.057(3) 0.020(2) 0.008(2) 0.002(2)
C7 0.083(3) 0.093(4) 0.074(3) 0.012(3) 0.031(3) -0.003(3)
C8 0.107(4) 0.096(4) 0.048(3) 0.001(3) 0.007(3) 0.010(3)
C9 0.090(4) 0.088(4) 0.057(3) 0.017(3) -0.013(3) 0.022(3)
C10 0.057(2) 0.061(3) 0.055(2) 0.019(2) -0.0012(19) 0.010(2)
C11 0.047(2) 0.043(2) 0.047(2) 0.0142(17) 0.0017(17) 0.0034(17)
C12 0.055(2) 0.083(3) 0.050(2) 0.014(2) 0.009(2) 0.001(2)
C13 0.079(3) 0.085(4) 0.051(3) 0.010(3) 0.015(2) 0.007(2)
C14 0.088(3) 0.069(3) 0.044(2) 0.021(3) 0.002(2) 0.011(2)
C15 0.058(3) 0.078(3) 0.062(3) 0.013(2) -0.008(2) 0.016(2)
C16 0.054(2) 0.069(3) 0.057(2) 0.011(2) -0.0029(19) 0.016(2)
N1 0.0283(14) 0.0418(17) 0.0446(16) 0.0117(12) 0.0011(12) 0.0092(13)
N2 0.0292(14) 0.0415(17) 0.0439(16) 0.0098(12) 0.0003(12) 0.0073(13)
N3 0.0311(17) 0.066(3) 0.082(3) 0.0181(17) 0.0124(16) 0.025(2)
O1 0.0490(16) 0.0444(16) 0.087(2) 0.0229(13) -0.0060(13) 0.0039(14)
O2 0.0440(15) 0.0431(16) 0.0659(17) -0.0060(12) 0.0029(12) 0.0212(13)
N4 0.122(4) 0.106(4) 0.061(3) 0.026(3) -0.003(3) 0.027(3)
O3 0.159(5) 0.139(6) 0.066(3) 0.035(4) 0.033(3) 0.033(4)
O4 0.139(4) 0.170(7) 0.083(4) 0.052(4) -0.010(3) 0.057(4)
O4' 0.131(12) 0.130(12) 0.108(12) 0.038(8) 0.000(9) 0.027(9)
O3' 0.121(11) 0.105(12) 0.081(11) 0.023(8) 0.015(8) 0.026(8)

loop_
_atom_type_symbol
_atom_type_description
_atom_type_scat_dispersion_real
_atom_type_scat_dispersion_imag
_atom_type_scat_source
C C 0.0033 0.0016 'International Tables Vol C Tables 4.2.6.8 and 6.1.1.4'
H H 0.0000 0.0000 'International Tables Vol C Tables 4.2.6.8 and 6.1.1.4'
N N 0.0061 0.0033 'International Tables Vol C Tables 4.2.6.8 and 6.1.1.4'
O O 0.0106 0.0060 'International Tables Vol C Tables 4.2.6.8 and 6.1.1.4'
S S 0.1246 0.1234 'International Tables Vol C Tables 4.2.6.8 and 6.1.1.4'

loop_
_geom_angle_atom_site_label_1
_geom_angle_atom_site_label_2
_geom_angle_atom_site_label_3
_geom_angle
_geom_angle_publ_flag
O1 S1 O2 120.58(16) ?
O1 S1 N1 106.65(15) yes
O2 S1 N1 106.53(15) yes
O1 S1 C11 110.16(17) yes
O2 S1 C11 109.17(16) yes
N1 S1 C11 102.06(16) yes
N3 C1 C2 132.3(3) ?
N3 C1 N1 120.6(3) ?
C2 C1 N1 107.0(3) ?
C1 C2 C3 105.8(3) ?
C1 C2 H2 127.1 ?
C3 C2 H2 127.1 ?
N2 C3 C2 113.3(3) ?
N2 C3 C4 119.8(3) ?
C2 C3 C4 126.8(3) ?
C3 C4 C5 110.5(3) ?
C3 C4 H4A 109.5 ?
C5 C4 H4A 109.5 ?
C3 C4 H4B 109.5 ?
C5 C4 H4B 109.5 ?
H4A C4 H4B 108.1 ?
C6 C5 C10 118.3(4) ?
C6 C5 C4 121.0(3) ?
C10 C5 C4 120.7(3) ?
C5 C6 C7 120.7(4) ?
C5 C6 H6 119.6 ?
C7 C6 H6 119.6 ?
C8 C7 C6 119.8(5) ?
C8 C7 H7 120.1 ?
C6 C7 H7 120.1 ?
C9 C8 C7 119.6(5) ?
C9 C8 H8 120.2 ?
C7 C8 H8 120.2 ?
C10 C9 C8 120.6(5) ?
C10 C9 H9 119.7 ?
C8 C9 H9 119.7 ?
C9 C10 C5 120.9(4) ?
C9 C10 H10 119.5 ?
C5 C10 H10 119.5 ?
C16 C11 C12 121.0(4) ?
C16 C11 S1 119.6(3) ?
C12 C11 S1 119.2(3) ?
C13 C12 C11 119.4(4) ?
C13 C12 H12 120.3 ?
C11 C12 H12 120.3 ?
C14 C13 C12 118.6(4) ?
C14 C13 H13 120.7 ?
C12 C13 H13 120.7 ?
C13 C14 C15 123.2(4) ?
C13 C14 N4 118.6(4) ?
C15 C14 N4 118.1(4) ?
C14 C15 C16 118.2(4) ?
C14 C15 H15 120.9 ?
C16 C15 H15 120.9 ?
C11 C16 C15 119.5(4) ?
C11 C16 H16 120.2 ?
C15 C16 H16 120.2 ?
C1 N1 N2 108.9(3) ?
C1 N1 S1 122.4(2) ?
N2 N1 S1 112.6(2) ?
C3 N2 N1 104.9(3) ?
C1 N3 H3A 117(3) ?
C1 N3 H3B 116(3) ?
H3A N3 H3B 126(4) ?
O3 N4 O4' 106.1(18) ?
O3 N4 O4 125.3(5) ?
O4' N4 O4 42(2) ?
O3 N4 O3' 35(2) ?
O4' N4 O3' 121.6(11) ?
O4 N4 O3' 114.0(16) ?
O3 N4 C14 117.5(5) ?
O4' N4 C14 118.5(10) ?
O4 N4 C14 117.1(5) ?
O3' N4 C14 118.9(10) ?

loop_
_geom_bond_atom_site_label_1
_geom_bond_atom_site_label_2
_geom_bond_distance
S1 O1 1.415(2)
S1 O2 1.427(2)
S1 N1 1.670(3)
S1 C11 1.764(4)
C1 N3 1.349(5)
C1 C2 1.378(5)
C1 N1 1.403(4)
C2 C3 1.406(4)
C2 H2 0.9300
C3 N2 1.310(4)
C3 C4 1.504(5)
C4 C5 1.514(5)
C4 H4A 0.9700
C4 H4B 0.9700
C5 C6 1.373(5)
C5 C10 1.396(5)
C6 C7 1.396(6)
C6 H6 0.9300
C7 C8 1.381(8)
C7 H7 0.9300
C8 C9 1.369(8)
C8 H8 0.9300
C9 C10 1.369(6)
C9 H9 0.9300
C10 H10 0.9300
C11 C16 1.373(5)
C11 C12 1.386(5)
C12 C13 1.380(6)
C12 H12 0.9300
C13 C14 1.357(6)
C13 H13 0.9300
C14 C15 1.369(6)
C14 N4 1.490(6)
C15 C16 1.386(6)
C15 H15 0.9300
C16 H16 0.9300
N1 N2 1.429(4)
N3 H3A 0.93(6)
N3 H3B 0.85(5)
N4 O3 1.221(6)
N4 O4' 1.228(9)
N4 O4 1.230(6)
N4 O3' 1.234(9)

loop_
_geom_hbond_atom_site_label_D
_geom_hbond_atom_site_label_H
_geom_hbond_atom_site_label_A
_geom_hbond_site_symmetry_A
_geom_hbond_distance_DH
_geom_hbond_distance_HA
_geom_hbond_distance_DA
_geom_hbond_angle_DHA
_geom_hbond_publ_flag
N3 H3B N2 1_455 0.85(5) 2.17(5) 2.997(4) 162(4) yes

loop_
_geom_torsion_atom_site_label_1
_geom_torsion_atom_site_label_2
_geom_torsion_atom_site_label_3
_geom_torsion_atom_site_label_4
_geom_torsion
N3 C1 C2 C3 -179.9(4)
N1 C1 C2 C3 3.9(3)
C1 C2 C3 N2 -2.0(4)
C1 C2 C3 C4 175.0(3)
N2 C3 C4 C5 82.8(4)
C2 C3 C4 C5 -94.0(4)
C3 C4 C5 C6 -101.5(4)
C3 C4 C5 C10 77.7(4)
C10 C5 C6 C7 1.0(6)
C4 C5 C6 C7 -179.8(4)
C5 C6 C7 C8 0.4(8)
C6 C7 C8 C9 -1.3(8)
C7 C8 C9 C10 1.0(8)
C8 C9 C10 C5 0.4(7)
C6 C5 C10 C9 -1.4(6)
C4 C5 C10 C9 179.4(4)
O1 S1 C11 C16 147.6(3)
O2 S1 C11 C16 13.1(4)
N1 S1 C11 C16 -99.4(3)
O1 S1 C11 C12 -37.5(4)
O2 S1 C11 C12 -172.1(3)
N1 S1 C11 C12 75.5(4)
C16 C11 C12 C13 0.5(7)
S1 C11 C12 C13 -174.2(4)
C11 C12 C13 C14 0.1(7)
C12 C13 C14 C15 -1.2(8)
C12 C13 C14 N4 177.5(5)
C13 C14 C15 C16 1.7(8)
N4 C14 C15 C16 -177.0(4)
C12 C11 C16 C15 0.0(7)
S1 C11 C16 C15 174.7(3)
C14 C15 C16 C11 -1.1(7)
N3 C1 N1 N2 178.7(3)
C2 C1 N1 N2 -4.5(3)
N3 C1 N1 S1 44.4(4)
C2 C1 N1 S1 -138.8(3)
O1 S1 N1 C1 178.0(2)
O2 S1 N1 C1 -52.0(3)
C11 S1 N1 C1 62.5(3)
O1 S1 N1 N2 45.3(2)
O2 S1 N1 N2 175.26(18)
C11 S1 N1 N2 -70.3(2)
C2 C3 N2 N1 -0.8(4)
C4 C3 N2 N1 -178.0(3)
C1 N1 N2 C3 3.3(3)
S1 N1 N2 C3 142.4(2)
C13 C14 N4 O3 17.1(10)
C15 C14 N4 O3 -164.1(8)
C13 C14 N4 O4' 147(3)
C15 C14 N4 O4' -34(3)
C13 C14 N4 O4 -165.7(8)
C15 C14 N4 O4 13.1(10)
C13 C14 N4 O3' -22(3)
C15 C14 N4 O3' 157(3)
